data_7125256
loop_
_publ_author_name
'Ma, Dengke'
'Fu, Chunling'
'Ma, Shengming'

_publ_section_title
;
 Diastereoselective construction of cyclopent-2-enone-4-ols from aldehydes
 and 1,2-allenones catalyzed by N-heterocyclic carbene.
;
_journal_issue 100
_journal_name_full 'Chemical communications (Cambridge, England)'
_journal_page_first 14426
_journal_page_last 14429
_journal_paper_doi 10.1039/c6cc07974a
_journal_volume 52
_journal_year 2016
_chemical_formula_moiety 'C15 H18 O2'
_chemical_formula_sum 'C15 H18 O2'
_chemical_formula_weight 230.29
_space_group_crystal_system monoclinic
_space_group_IT_number 14
_space_group_name_Hall '-P 2yn'
_space_group_name_H-M_alt 'P 1 21/n 1'
_atom_sites_solution_hydrogens geom
_atom_sites_solution_primary direct
_atom_sites_solution_secondary difmap
_audit_creation_date 2015-12-08
_audit_creation_method
;
Olex2 1.2
(compiled 2014.03.20 svn.r2914 for OlexSys, GUI svn.r4816)
;
_audit_update_record
;
2016-06-18 deposited with the CCDC.
2016-11-22 downloaded from the CCDC.
;
_cell_angle_alpha 90.00
_cell_angle_beta 94.486(8)
_cell_angle_gamma 90.00
_cell_formula_units_Z 4
_cell_length_a 6.3004(5)
_cell_length_b 8.2192(8)
_cell_length_c 25.844(2)
_cell_measurement_reflns_used 1047
_cell_measurement_temperature 293(2)
_cell_measurement_theta_max 29.5024
_cell_measurement_theta_min 3.1563
_cell_volume 1334.2(2)
_computing_cell_refinement
;
CrysAlisPro, Agilent Technologies,
Version 1.171.35.11 (release 16-05-2011 CrysAlis171 .NET)
(compiled May 16 2011,17:55:39)
;
_computing_data_collection
;
CrysAlisPro, Agilent Technologies,
Version 1.171.35.11 (release 16-05-2011 CrysAlis171 .NET)
(compiled May 16 2011,17:55:39)
;
_computing_data_reduction
;
CrysAlisPro, Agilent Technologies,
Version 1.171.35.11 (release 16-05-2011 CrysAlis171 .NET)
(compiled May 16 2011,17:55:39)
;
_computing_molecular_graphics 'Olex2 (Dolomanov et al., 2009)'
_computing_publication_material 'Olex2 (Dolomanov et al., 2009)'
_computing_structure_refinement 'ShelXL (Sheldrick, 2008)'
_computing_structure_solution 'ShelXS (Sheldrick, 2008)'
_diffrn_ambient_temperature 293.15
_diffrn_detector_area_resol_mean 10.3592
_diffrn_measured_fraction_theta_full 0.998
_diffrn_measured_fraction_theta_max 0.998
_diffrn_measurement_device_type 'Xcalibur, Atlas, Gemini ultra'
_diffrn_measurement_method '\w scans'
_diffrn_orient_matrix_UB_11 0.0165858000
_diffrn_orient_matrix_UB_12 0.0478300000
_diffrn_orient_matrix_UB_13 -0.0221639000
_diffrn_orient_matrix_UB_21 -0.1115113000
_diffrn_orient_matrix_UB_22 0.0112898000
_diffrn_orient_matrix_UB_23 -0.0045670000
_diffrn_orient_matrix_UB_31 0.0064595000
_diffrn_orient_matrix_UB_32 0.0709698000
_diffrn_orient_matrix_UB_33 0.0156646000
_diffrn_radiation_monochromator graphite
_diffrn_radiation_type MoK\a
_diffrn_radiation_wavelength 0.71073
_diffrn_reflns_av_R_equivalents 0.0272
_diffrn_reflns_av_unetI/netI 0.0403
_diffrn_reflns_limit_h_max 7
_diffrn_reflns_limit_h_min -7
_diffrn_reflns_limit_k_max 9
_diffrn_reflns_limit_k_min -9
_diffrn_reflns_limit_l_max 22
_diffrn_reflns_limit_l_min -31
_diffrn_reflns_number 4584
_diffrn_reflns_theta_full 25.35
_diffrn_reflns_theta_max 25.35
_diffrn_reflns_theta_min 3.16
_diffrn_source 'Enhance (Mo) X-ray Source'
_exptl_absorpt_coefficient_mu 0.075
_exptl_absorpt_correction_T_max 1.00000
_exptl_absorpt_correction_T_min 0.94237
_exptl_absorpt_correction_type multi-scan
_exptl_absorpt_process_details
;
CrysAlisPro, Agilent Technologies,
Version 1.171.35.11 (release 16-05-2011 CrysAlis171 .NET)
(compiled May 16 2011,17:55:39)
Empirical absorption correction using spherical harmonics,
 implemented in SCALE3 ABSPACK scaling algorithm.
;
_exptl_crystal_colour colourless
_exptl_crystal_colour_primary colourless
_exptl_crystal_density_diffrn 1.146
_exptl_crystal_density_method 'not measured'
_exptl_crystal_description plate
_exptl_crystal_F_000 496
_exptl_crystal_size_max 0.32
_exptl_crystal_size_mid 0.28
_exptl_crystal_size_min 0.2
_refine_diff_density_max 0.116
_refine_diff_density_min -0.127
_refine_diff_density_rms 0.030
_refine_ls_extinction_method none
_refine_ls_goodness_of_fit_ref 0.998
_refine_ls_hydrogen_treatment constr
_refine_ls_matrix_type full
_refine_ls_number_parameters 157
_refine_ls_number_reflns 2432
_refine_ls_number_restraints 0
_refine_ls_restrained_S_all 0.998
_refine_ls_R_factor_all 0.0996
_refine_ls_R_factor_gt 0.0511
_refine_ls_shift/su_max 0.000
_refine_ls_shift/su_mean 0.000
_refine_ls_structure_factor_coef Fsqd
_refine_ls_weighting_details 'calc w=1/[\s^2^(Fo^2^)+(0.0483P)^2^+0.2557P] where P=(Fo^2^+2Fc^2^)/3'
_refine_ls_weighting_scheme calc
_refine_ls_wR_factor_gt 0.1076
_refine_ls_wR_factor_ref 0.1295
_reflns_number_gt 1424
_reflns_number_total 2432
_reflns_threshold_expression >2sigma(I)
_cod_data_source_file c6cc07974a2.cif
_cod_data_source_block 151207_mdk_8_080
_cod_database_code 7125256
_chemical_oxdiff_formula 'c10 h10 n2 o8'
_reflns_odcompleteness_completeness 99.62
_reflns_odcompleteness_iscentric 1
_reflns_odcompleteness_theta 26.32
_olex2_refinement_description
;
1. Fixed Uiso
 At 1.2 times of:
  All C(H) groups, All C(H,H) groups
 At 1.5 times of:
  All C(H,H,H) groups, All O(H) groups
2.a Ternary CH refined with riding coordinates:
 C2(H2A)
2.b Secondary CH2 refined with riding coordinates:
 C6(H6A,H6B), C7(H7A,H7B)
2.c Aromatic/amide H refined with riding coordinates:
 C5(H5), C10(H10), C11(H11), C12(H12), C13(H13), C14(H14)
2.d Idealised Me refined as rotating group:
 C8(H8A,H8B,H8C), C15(H15A,H15B,H15C)
2.e Idealised tetrahedral OH refined as rotating group:
 O2(H2)
;

loop_
_space_group_symop_id
_space_group_symop_operation_xyz
1 'x, y, z'
2 '-x+1/2, y+1/2, -z+1/2'
3 '-x, -y, -z'
4 'x-1/2, -y-1/2, z-1/2'

loop_
_atom_site_label
_atom_site_type_symbol
_atom_site_fract_x
_atom_site_fract_y
_atom_site_fract_z
_atom_site_U_iso_or_equiv
_atom_site_adp_type
_atom_site_occupancy
_atom_site_calc_flag
_atom_site_refinement_flags_posn
O1 O 0.4896(3) 0.9225(3) 0.24378(7) 0.0956(6) Uani 1 d .
O2 O 0.8988(2) 0.5474(2) 0.15728(6) 0.0696(5) Uani 1 d .
H2 H 0.9308 0.5194 0.1873 0.104 Uiso 1 calc GR
C1 C 0.5449(3) 0.8043(3) 0.21908(8) 0.0642(6) Uani 1 d .
C2 C 0.7392(3) 0.8021(3) 0.18774(8) 0.0545(6) Uani 1 d .
H2A H 0.8617 0.7829 0.2127 0.065 Uiso 1 calc R
C3 C 0.7098(3) 0.6436(2) 0.15522(8) 0.0510(5) Uani 1 d .
C4 C 0.5309(3) 0.5563(3) 0.18016(8) 0.0609(6) Uani 1 d .
C5 C 0.4425(3) 0.6487(3) 0.21410(8) 0.0682(7) Uani 1 d .
H5 H 0.3282 0.6170 0.2325 0.082 Uiso 1 calc R
C6 C 0.7823(3) 0.9619(3) 0.16148(9) 0.0641(6) Uani 1 d .
H6A H 0.7724 1.0493 0.1864 0.077 Uiso 1 calc R
H6B H 0.6727 0.9796 0.1335 0.077 Uiso 1 calc R
C7 C 0.9982(4) 0.9699(3) 0.13951(10) 0.0760(7) Uani 1 d .
H7A H 1.1080 0.9703 0.1680 0.091 Uiso 1 calc R
H7B H 1.0176 0.8730 0.1190 0.091 Uiso 1 calc R
C8 C 1.0261(5) 1.1169(4) 0.10626(15) 0.1275(12) Uani 1 d .
H8A H 0.9274 1.1119 0.0761 0.191 Uiso 1 calc GR
H8B H 1.1689 1.1195 0.0958 0.191 Uiso 1 calc GR
H8C H 0.9998 1.2135 0.1257 0.191 Uiso 1 calc GR
C9 C 0.6463(3) 0.6740(2) 0.09780(8) 0.0504(5) Uani 1 d .
C10 C 0.7811(4) 0.6376(3) 0.05973(9) 0.0670(6) Uani 1 d .
H10 H 0.9129 0.5902 0.0688 0.080 Uiso 1 calc R
C11 C 0.7209(5) 0.6712(3) 0.00844(10) 0.0884(8) Uani 1 d .
H11 H 0.8124 0.6459 -0.0169 0.106 Uiso 1 calc R
C12 C 0.5282(5) 0.7413(4) -0.00561(10) 0.0924(9) Uani 1 d .
H12 H 0.4901 0.7656 -0.0402 0.111 Uiso 1 calc R
C13 C 0.3925(4) 0.7753(4) 0.03147(10) 0.0892(8) Uani 1 d .
H13 H 0.2601 0.8213 0.0222 0.107 Uiso 1 calc R
C14 C 0.4512(4) 0.7416(3) 0.08223(9) 0.0721(7) Uani 1 d .
H14 H 0.3569 0.7649 0.1072 0.086 Uiso 1 calc R
C15 C 0.4695(5) 0.3880(3) 0.16396(11) 0.0936(9) Uani 1 d .
H15A H 0.4026 0.3898 0.1293 0.140 Uiso 1 calc GR
H15B H 0.3719 0.3448 0.1872 0.140 Uiso 1 calc GR
H15C H 0.5943 0.3207 0.1650 0.140 Uiso 1 calc GR

loop_
_atom_site_aniso_label
_atom_site_aniso_U_11
_atom_site_aniso_U_22
_atom_site_aniso_U_33
_atom_site_aniso_U_23
_atom_site_aniso_U_13
_atom_site_aniso_U_12
O1 0.0807(12) 0.1287(16) 0.0783(13) -0.0480(12) 0.0116(9) 0.0124(11)
O2 0.0657(10) 0.0803(11) 0.0633(11) 0.0085(9) 0.0081(8) 0.0284(8)
C1 0.0592(13) 0.0965(18) 0.0364(12) -0.0164(12) 0.0011(10) 0.0110(14)
C2 0.0453(11) 0.0713(15) 0.0464(13) -0.0063(10) -0.0001(9) 0.0060(10)
C3 0.0477(11) 0.0593(12) 0.0465(13) 0.0004(10) 0.0068(9) 0.0096(10)
C4 0.0607(13) 0.0721(15) 0.0494(14) 0.0058(12) 0.0022(10) 0.0012(12)
C5 0.0579(14) 0.0995(19) 0.0482(14) 0.0015(13) 0.0107(11) -0.0031(14)
C6 0.0614(14) 0.0624(14) 0.0676(16) -0.0164(12) -0.0001(11) 0.0031(11)
C7 0.0699(16) 0.0810(17) 0.0780(18) -0.0091(14) 0.0106(13) -0.0104(13)
C8 0.125(3) 0.104(2) 0.157(3) 0.023(2) 0.033(2) -0.029(2)
C9 0.0572(12) 0.0526(12) 0.0422(12) -0.0027(9) 0.0075(9) 0.0003(10)
C10 0.0765(15) 0.0704(15) 0.0562(16) -0.0009(12) 0.0174(12) 0.0040(13)
C11 0.115(2) 0.102(2) 0.0520(18) -0.0006(15) 0.0285(15) -0.0017(18)
C12 0.120(2) 0.112(2) 0.0436(16) 0.0085(15) -0.0023(16) -0.009(2)
C13 0.0887(19) 0.117(2) 0.0581(18) 0.0078(16) -0.0150(14) 0.0088(17)
C14 0.0652(14) 0.1017(19) 0.0486(15) -0.0007(13) 0.0000(11) 0.0134(14)
C15 0.110(2) 0.0769(18) 0.096(2) 0.0060(15) 0.0191(17) -0.0189(16)

loop_
_atom_type_symbol
_atom_type_description
_atom_type_scat_dispersion_real
_atom_type_scat_dispersion_imag
_atom_type_scat_source
C C 0.0033 0.0016 'International Tables Vol C Tables 4.2.6.8 and 6.1.1.4'
H H 0.0000 0.0000 'International Tables Vol C Tables 4.2.6.8 and 6.1.1.4'
O O 0.0106 0.0060 'International Tables Vol C Tables 4.2.6.8 and 6.1.1.4'

loop_
_geom_angle_atom_site_label_1
_geom_angle_atom_site_label_2
_geom_angle_atom_site_label_3
_geom_angle
C3 O2 H2 109.5
O1 C1 C2 124.1(2)
O1 C1 C5 127.5(2)
C5 C1 C2 108.48(19)
C1 C2 H2A 106.0
C1 C2 C3 103.39(17)
C3 C2 H2A 106.0
C6 C2 C1 114.15(18)
C6 C2 H2A 106.0
C6 C2 C3 120.22(17)
O2 C3 C2 112.41(17)
O2 C3 C4 111.49(16)
O2 C3 C9 106.35(15)
C4 C3 C2 103.13(16)
C4 C3 C9 110.03(16)
C9 C3 C2 113.54(17)
C5 C4 C3 112.1(2)
C5 C4 C15 127.5(2)
C15 C4 C3 120.3(2)
C1 C5 H5 124.4
C4 C5 C1 111.3(2)
C4 C5 H5 124.4
C2 C6 H6A 108.8
C2 C6 H6B 108.8
C2 C6 C7 113.82(19)
H6A C6 H6B 107.7
C7 C6 H6A 108.8
C7 C6 H6B 108.8
C6 C7 H7A 108.9
C6 C7 H7B 108.9
H7A C7 H7B 107.7
C8 C7 C6 113.5(2)
C8 C7 H7A 108.9
C8 C7 H7B 108.9
C7 C8 H8A 109.5
C7 C8 H8B 109.5
C7 C8 H8C 109.5
H8A C8 H8B 109.5
H8A C8 H8C 109.5
H8B C8 H8C 109.5
C10 C9 C3 121.84(19)
C14 C9 C3 120.59(17)
C14 C9 C10 117.6(2)
C9 C10 H10 119.9
C11 C10 C9 120.2(2)
C11 C10 H10 119.9
C10 C11 H11 119.6
C12 C11 C10 120.8(2)
C12 C11 H11 119.6
C11 C12 H12 120.2
C13 C12 C11 119.5(3)
C13 C12 H12 120.2
C12 C13 H13 120.1
C12 C13 C14 119.8(3)
C14 C13 H13 120.1
C9 C14 H14 119.0
C13 C14 C9 122.1(2)
C13 C14 H14 119.0
C4 C15 H15A 109.5
C4 C15 H15B 109.5
C4 C15 H15C 109.5
H15A C15 H15B 109.5
H15A C15 H15C 109.5
H15B C15 H15C 109.5

loop_
_geom_bond_atom_site_label_1
_geom_bond_atom_site_label_2
_geom_bond_distance
O1 C1 1.228(3)
O2 H2 0.8200
O2 C3 1.427(2)
C1 C2 1.520(3)
C1 C5 1.434(3)
C2 H2A 0.9800
C2 C3 1.553(3)
C2 C6 1.512(3)
C3 C4 1.521(3)
C3 C9 1.527(3)
C4 C5 1.316(3)
C4 C15 1.488(3)
C5 H5 0.9300
C6 H6A 0.9700
C6 H6B 0.9700
C6 C7 1.516(3)
C7 H7A 0.9700
C7 H7B 0.9700
C7 C8 1.501(4)
C8 H8A 0.9600
C8 H8B 0.9600
C8 H8C 0.9600
C9 C10 1.382(3)
C9 C14 1.380(3)
C10 H10 0.9300
C10 C11 1.378(3)
C11 H11 0.9300
C11 C12 1.367(4)
C12 H12 0.9300
C12 C13 1.362(4)
C13 H13 0.9300
C13 C14 1.363(3)
C14 H14 0.9300
C15 H15A 0.9600
C15 H15B 0.9600
C15 H15C 0.9600

loop_
_geom_torsion_atom_site_label_1
_geom_torsion_atom_site_label_2
_geom_torsion_atom_site_label_3
_geom_torsion_atom_site_label_4
_geom_torsion
O1 C1 C2 C3 -168.0(2)
O1 C1 C2 C6 -35.6(3)
O1 C1 C5 C4 173.0(2)
O2 C3 C4 C5 129.9(2)
O2 C3 C4 C15 -52.2(3)
O2 C3 C9 C10 -11.3(3)
O2 C3 C9 C14 169.6(2)
C1 C2 C3 O2 -132.08(17)
C1 C2 C3 C4 -11.9(2)
C1 C2 C3 C9 107.14(18)
C1 C2 C6 C7 168.34(19)
C2 C1 C5 C4 -6.6(3)
C2 C3 C4 C5 9.0(2)
C2 C3 C4 C15 -173.1(2)
C2 C3 C9 C10 112.9(2)
C2 C3 C9 C14 -66.3(2)
C2 C6 C7 C8 170.7(2)
C3 C2 C6 C7 -67.9(3)
C3 C4 C5 C1 -1.8(3)
C3 C9 C10 C11 -178.1(2)
C3 C9 C14 C13 177.8(2)
C4 C3 C9 C10 -132.1(2)
C4 C3 C9 C14 48.7(3)
C5 C1 C2 C3 11.6(2)
C5 C1 C2 C6 144.0(2)
C6 C2 C3 O2 99.2(2)
C6 C2 C3 C4 -140.60(18)
C6 C2 C3 C9 -21.6(2)
C9 C3 C4 C5 -112.4(2)
C9 C3 C4 C15 65.5(3)
C9 C10 C11 C12 0.2(4)
C10 C9 C14 C13 -1.4(4)
C10 C11 C12 C13 -1.3(4)
C11 C12 C13 C14 1.1(4)
C12 C13 C14 C9 0.3(4)
C14 C9 C10 C11 1.1(3)
C15 C4 C5 C1 -179.5(2)
